data_4134843
loop_
_publ_author_name
'Chiang, Chuan-Kuei'
'Chu, Kai-Ti'
'Lin, Chia-Chin'
'Xie, Shi-Rou'
'Liu, Yu-Chiao'
'Demeshko, Serhiy'
'Lee, Gene-Hsiang'
'Meyer, Franc'
'Tsai, Ming-Li'
'Chiang, Ming-Hsi'
'Lee, Chien-Ming'

_publ_section_title
;
 Photoinduced NO and HNO Production from Mononuclear {FeNO}<sup>6</sup>
 Complex Bearing a Pendant Thiol.
;
_journal_name_full 'Journal of the American Chemical Society'
_journal_paper_doi 10.1021/jacs.9b13837
_journal_year 2020
_chemical_formula_sum 'C27 H36 Mn N O P S3 Si3'
_chemical_formula_weight 656.93
_space_group_crystal_system monoclinic
_space_group_IT_number 14
_space_group_name_Hall '-P 2yn'
_space_group_name_H-M_alt 'P 1 21/n 1'
_atom_sites_solution_hydrogens geom
_audit_creation_method SHELXL-2018/3
_cell_angle_alpha 90
_cell_angle_beta 90.5417(9)
_cell_angle_gamma 90
_cell_formula_units_Z 4
_cell_length_a 11.2716(3)
_cell_length_b 14.8244(4)
_cell_length_c 19.6616(6)
_cell_measurement_reflns_used 18073
_cell_measurement_temperature 150(2)
_cell_measurement_theta_max 29.98
_cell_measurement_theta_min 2.27
_cell_volume 3285.20(16)
_computing_cell_refinement 'Bruker SAINT'
_computing_data_collection 'Bruker APEX2'
_computing_data_reduction 'Bruker SAINT'
_computing_molecular_graphics 'Bruker SHELXTL'
_computing_publication_material 'Bruker SHELXTL'
_computing_structure_refinement 'SHELXL-2018/3 (Sheldrick, 2018)'
_computing_structure_solution 'SHELXT (Sheldrick, 2015)'
_diffrn_ambient_temperature 150(2)
_diffrn_measured_fraction_theta_full 0.999
_diffrn_measured_fraction_theta_max 0.999
_diffrn_measurement_device_type 'Bruker D8 VENTURE'
_diffrn_measurement_method '\f and \w scans'
_diffrn_radiation_type MoK\a
_diffrn_radiation_wavelength 0.71073
_diffrn_reflns_av_R_equivalents 0.0327
_diffrn_reflns_av_unetI/netI 0.0371
_diffrn_reflns_Laue_measured_fraction_full 0.999
_diffrn_reflns_Laue_measured_fraction_max 0.999
_diffrn_reflns_limit_h_max 15
_diffrn_reflns_limit_h_min -14
_diffrn_reflns_limit_k_max 20
_diffrn_reflns_limit_k_min -20
_diffrn_reflns_limit_l_max 24
_diffrn_reflns_limit_l_min -27
_diffrn_reflns_number 24622
_diffrn_reflns_point_group_measured_fraction_full 0.999
_diffrn_reflns_point_group_measured_fraction_max 0.999
_diffrn_reflns_theta_full 25.242
_diffrn_reflns_theta_max 29.994
_diffrn_reflns_theta_min 2.270
_exptl_absorpt_coefficient_mu 0.772
_exptl_absorpt_correction_T_max 0.7460
_exptl_absorpt_correction_T_min 0.6493
_exptl_absorpt_correction_type multi-scan
_exptl_absorpt_process_details 'Bruker SADABS'
_exptl_crystal_colour black
_exptl_crystal_density_diffrn 1.328
_exptl_crystal_description block
_exptl_crystal_F_000 1372
_exptl_crystal_size_max 0.206
_exptl_crystal_size_mid 0.147
_exptl_crystal_size_min 0.086
_refine_diff_density_max 0.429
_refine_diff_density_min -0.314
_refine_diff_density_rms 0.063
_refine_ls_extinction_method none
_refine_ls_goodness_of_fit_ref 1.054
_refine_ls_hydrogen_treatment constr
_refine_ls_matrix_type full
_refine_ls_number_parameters 343
_refine_ls_number_reflns 9554
_refine_ls_number_restraints 0
_refine_ls_restrained_S_all 1.054
_refine_ls_R_factor_all 0.0404
_refine_ls_R_factor_gt 0.0306
_refine_ls_shift/su_max 0.000
_refine_ls_shift/su_mean 0.000
_refine_ls_structure_factor_coef Fsqd
_refine_ls_weighting_details 'w=1/[\s^2^(Fo^2^)+(0.0326P)^2^+1.3362P] where P=(Fo^2^+2Fc^2^)/3'
_refine_ls_weighting_scheme calc
_refine_ls_wR_factor_gt 0.0747
_refine_ls_wR_factor_ref 0.0823
_reflns_Friedel_coverage 0.000
_reflns_number_gt 8055
_reflns_number_total 9554
_reflns_threshold_expression 'I > 2\s(I)'
_cod_data_source_file ja9b13837_si_007.cif
_cod_data_source_block ic19997
_cod_original_sg_symbol_H-M 'P 21/n'
_cod_database_code 4134843
_shelx_shelxl_version_number 2018/3
_shelx_space_group_comment
; 
The symmetry employed for this shelxl refinement is uniquely defined 
by the following loop, which should always be used as a source of 
symmetry information in preference to the above space-group names. 
They are only intended as comments. 
;
_shelx_estimated_absorpt_t_min 0.857
_shelx_estimated_absorpt_t_max 0.937

loop_
_space_group_symop_operation_xyz
'x, y, z'
'-x+1/2, y+1/2, -z+1/2'
'-x, -y, -z'
'x-1/2, -y-1/2, z-1/2'

loop_
_atom_site_label
_atom_site_type_symbol
_atom_site_fract_x
_atom_site_fract_y
_atom_site_fract_z
_atom_site_U_iso_or_equiv
_atom_site_adp_type
_atom_site_occupancy
_atom_site_site_symmetry_order
_atom_site_calc_flag
_atom_site_refinement_flags_posn
_atom_site_refinement_flags_adp
_atom_site_refinement_flags_occupancy
_atom_site_disorder_assembly
_atom_site_disorder_group
Mn Mn 0.03343(2) 0.13514(2) 0.19386(2) 0.01499(5) Uani 1 1 d . . . . .
S1 S 0.11915(3) 0.12546(2) 0.09393(2) 0.01722(7) Uani 1 1 d . . . . .
S2 S -0.16012(3) 0.15522(3) 0.20713(2) 0.02150(8) Uani 1 1 d . . . . .
S3 S 0.12676(4) 0.16466(2) 0.29161(2) 0.02239(8) Uani 1 1 d . . . . .
P1 P 0.04050(3) 0.28672(2) 0.17538(2) 0.01349(7) Uani 1 1 d . . . . .
Si1 Si 0.25311(4) 0.14037(3) -0.05709(2) 0.01949(9) Uani 1 1 d . . . . .
Si2 Si -0.44716(4) 0.20960(3) 0.19173(2) 0.02648(10) Uani 1 1 d . . . . .
Si3 Si 0.23734(4) 0.24791(3) 0.43890(2) 0.02168(9) Uani 1 1 d . . . . .
N1 N 0.02713(11) 0.02415(8) 0.21190(6) 0.0188(2) Uani 1 1 d . . . . .
O1 O 0.02299(12) -0.05157(8) 0.22742(7) 0.0328(3) Uani 1 1 d . . . . .
C1 C 0.11223(13) 0.31082(9) 0.09544(7) 0.0169(3) Uani 1 1 d . . . . .
C2 C 0.13416(16) 0.39639(11) 0.06906(9) 0.0288(4) Uani 1 1 d . . . . .
H2 H 0.111707 0.448617 0.093811 0.035 Uiso 1 1 calc R U . . .
C3 C 0.18891(19) 0.40497(11) 0.00654(10) 0.0365(4) Uani 1 1 d . . . . .
H3 H 0.203795 0.463153 -0.011758 0.044 Uiso 1 1 calc R U . . .
C4 C 0.22202(16) 0.32823(11) -0.02939(9) 0.0283(4) Uani 1 1 d . . . . .
H4 H 0.259620 0.335410 -0.072095 0.034 Uiso 1 1 calc R U . . .
C5 C 0.20203(13) 0.24090(10) -0.00500(7) 0.0181(3) Uani 1 1 d . . . . .
C6 C 0.14610(12) 0.23419(9) 0.05870(7) 0.0148(3) Uani 1 1 d . . . . .
C7 C 0.36919(15) 0.07724(11) -0.00852(9) 0.0276(3) Uani 1 1 d . . . . .
H7A H 0.335093 0.053479 0.033504 0.041 Uiso 1 1 calc R U . . .
H7B H 0.435071 0.117891 0.002715 0.041 Uiso 1 1 calc R U . . .
H7C H 0.398411 0.027153 -0.036250 0.041 Uiso 1 1 calc R U . . .
C8 C 0.32053(18) 0.18223(13) -0.13747(9) 0.0334(4) Uani 1 1 d . . . . .
H8A H 0.388386 0.221118 -0.126560 0.050 Uiso 1 1 calc R U . . .
H8B H 0.261313 0.216711 -0.163410 0.050 Uiso 1 1 calc R U . . .
H8C H 0.347280 0.130825 -0.164664 0.050 Uiso 1 1 calc R U . . .
C9 C 0.12418(16) 0.06720(13) -0.07924(10) 0.0320(4) Uani 1 1 d . . . . .
H9A H 0.150608 0.017514 -0.108271 0.048 Uiso 1 1 calc R U . . .
H9B H 0.064179 0.102888 -0.103585 0.048 Uiso 1 1 calc R U . . .
H9C H 0.089899 0.042687 -0.037512 0.048 Uiso 1 1 calc R U . . .
C10 C -0.10898(12) 0.33041(10) 0.17097(7) 0.0165(3) Uani 1 1 d . . . . .
C11 C -0.13810(14) 0.41958(11) 0.15559(9) 0.0250(3) Uani 1 1 d . . . . .
H11 H -0.077310 0.462762 0.148159 0.030 Uiso 1 1 calc R U . . .
C12 C -0.25620(15) 0.44473(12) 0.15121(9) 0.0292(4) Uani 1 1 d . . . . .
H12 H -0.276898 0.505518 0.141429 0.035 Uiso 1 1 calc R U . . .
C13 C -0.34442(14) 0.38059(12) 0.16119(8) 0.0256(3) Uani 1 1 d . . . . .
H13 H -0.424982 0.398507 0.156336 0.031 Uiso 1 1 calc R U . . .
C14 C -0.31961(13) 0.29086(11) 0.17806(8) 0.0204(3) Uani 1 1 d . . . . .
C15 C -0.19830(12) 0.26697(10) 0.18387(7) 0.0170(3) Uani 1 1 d . . . . .
C16 C -0.42740(16) 0.10410(14) 0.14163(11) 0.0368(4) Uani 1 1 d . . . . .
H16A H -0.368533 0.065519 0.164304 0.055 Uiso 1 1 calc R U . . .
H16B H -0.400000 0.119240 0.095877 0.055 Uiso 1 1 calc R U . . .
H16C H -0.503267 0.072026 0.138368 0.055 Uiso 1 1 calc R U . . .
C17 C -0.58797(16) 0.26476(15) 0.16340(12) 0.0440(5) Uani 1 1 d . . . . .
H17A H -0.653902 0.222192 0.168101 0.066 Uiso 1 1 calc R U . . .
H17B H -0.581247 0.282980 0.115679 0.066 Uiso 1 1 calc R U . . .
H17C H -0.602716 0.318085 0.191542 0.066 Uiso 1 1 calc R U . . .
C18 C -0.4587(2) 0.18224(17) 0.28376(11) 0.0488(6) Uani 1 1 d . . . . .
H18A H -0.469128 0.238030 0.309766 0.073 Uiso 1 1 calc R U . . .
H18B H -0.386106 0.151715 0.299059 0.073 Uiso 1 1 calc R U . . .
H18C H -0.526996 0.142557 0.290941 0.073 Uiso 1 1 calc R U . . .
C19 C 0.11711(12) 0.34001(9) 0.24564(7) 0.0152(3) Uani 1 1 d . . . . .
C20 C 0.13855(13) 0.43254(10) 0.25017(8) 0.0202(3) Uani 1 1 d . . . . .
H20 H 0.115254 0.471495 0.214071 0.024 Uiso 1 1 calc R U . . .
C21 C 0.19396(14) 0.46717(10) 0.30757(8) 0.0235(3) Uani 1 1 d . . . . .
H21 H 0.210103 0.529924 0.310833 0.028 Uiso 1 1 calc R U . . .
C22 C 0.22593(14) 0.40944(11) 0.36054(8) 0.0226(3) Uani 1 1 d . . . . .
H22 H 0.264272 0.434357 0.399461 0.027 Uiso 1 1 calc R U . . .
C23 C 0.20428(13) 0.31648(10) 0.35921(7) 0.0185(3) Uani 1 1 d . . . . .
C24 C 0.15040(12) 0.28233(9) 0.29917(7) 0.0166(3) Uani 1 1 d . . . . .
C25 C 0.34174(18) 0.15198(13) 0.42596(10) 0.0361(4) Uani 1 1 d . . . . .
H25A H 0.418537 0.175225 0.410923 0.054 Uiso 1 1 calc R U . . .
H25B H 0.309190 0.111150 0.391309 0.054 Uiso 1 1 calc R U . . .
H25C H 0.352343 0.119149 0.468851 0.054 Uiso 1 1 calc R U . . .
C26 C 0.09550(17) 0.20362(14) 0.47391(10) 0.0362(4) Uani 1 1 d . . . . .
H26A H 0.058913 0.162234 0.440989 0.054 Uiso 1 1 calc R U . . .
H26B H 0.041382 0.253965 0.482613 0.054 Uiso 1 1 calc R U . . .
H26C H 0.111715 0.171396 0.516515 0.054 Uiso 1 1 calc R U . . .
C27 C 0.30899(18) 0.32448(14) 0.50232(9) 0.0362(4) Uani 1 1 d . . . . .
H27A H 0.324364 0.291271 0.544586 0.054 Uiso 1 1 calc R U . . .
H27B H 0.256184 0.375464 0.511540 0.054 Uiso 1 1 calc R U . . .
H27C H 0.384067 0.346949 0.484154 0.054 Uiso 1 1 calc R U . . .

loop_
_atom_site_aniso_label
_atom_site_aniso_U_11
_atom_site_aniso_U_22
_atom_site_aniso_U_33
_atom_site_aniso_U_23
_atom_site_aniso_U_13
_atom_site_aniso_U_12
Mn 0.02004(11) 0.01191(10) 0.01301(11) 0.00049(8) 0.00031(8) -0.00295(7)
S1 0.02453(17) 0.01250(15) 0.01468(17) 0.00015(12) 0.00198(12) -0.00035(12)
S2 0.01967(17) 0.01942(17) 0.0254(2) 0.00243(15) 0.00273(13) -0.00537(13)
S3 0.0360(2) 0.01473(16) 0.01629(18) 0.00202(13) -0.00754(14) -0.00286(14)
P1 0.01594(16) 0.01220(16) 0.01232(17) 0.00019(12) 0.00017(12) -0.00153(12)
Si1 0.0239(2) 0.0207(2) 0.0139(2) -0.00236(15) 0.00104(15) 0.00164(15)
Si2 0.01726(19) 0.0376(3) 0.0246(2) -0.00887(19) 0.00333(16) -0.00740(17)
Si3 0.0254(2) 0.0260(2) 0.0136(2) -0.00009(16) -0.00173(15) 0.00114(16)
N1 0.0254(6) 0.0159(6) 0.0152(6) 0.0012(5) -0.0008(5) -0.0035(5)
O1 0.0470(8) 0.0168(5) 0.0348(7) 0.0081(5) 0.0020(6) -0.0039(5)
C1 0.0214(7) 0.0149(6) 0.0145(7) 0.0008(5) 0.0021(5) -0.0015(5)
C2 0.0470(10) 0.0151(7) 0.0247(9) -0.0004(6) 0.0145(7) -0.0009(7)
C3 0.0621(13) 0.0168(8) 0.0311(10) 0.0046(7) 0.0214(9) -0.0030(8)
C4 0.0434(10) 0.0221(8) 0.0195(8) 0.0034(6) 0.0127(7) -0.0010(7)
C5 0.0220(7) 0.0179(7) 0.0145(7) 0.0008(5) 0.0014(5) -0.0003(5)
C6 0.0163(6) 0.0140(6) 0.0139(7) 0.0015(5) -0.0007(5) -0.0016(5)
C7 0.0295(8) 0.0261(8) 0.0273(9) -0.0002(7) -0.0013(6) 0.0045(6)
C8 0.0445(10) 0.0371(10) 0.0187(8) 0.0000(7) 0.0104(7) 0.0069(8)
C9 0.0330(9) 0.0338(9) 0.0290(9) -0.0117(7) -0.0043(7) -0.0033(7)
C10 0.0160(6) 0.0196(7) 0.0140(7) -0.0010(5) -0.0005(5) -0.0005(5)
C11 0.0223(7) 0.0215(7) 0.0311(9) 0.0032(6) -0.0003(6) -0.0001(6)
C12 0.0256(8) 0.0261(8) 0.0360(10) 0.0054(7) -0.0001(7) 0.0070(6)
C13 0.0197(7) 0.0344(9) 0.0226(8) -0.0021(7) -0.0013(6) 0.0056(6)
C14 0.0184(7) 0.0289(8) 0.0140(7) -0.0053(6) -0.0002(5) -0.0021(6)
C15 0.0195(6) 0.0202(7) 0.0112(6) -0.0018(5) 0.0006(5) -0.0019(5)
C16 0.0256(8) 0.0419(11) 0.0430(11) -0.0163(9) 0.0004(7) -0.0096(7)
C17 0.0189(8) 0.0541(13) 0.0590(14) -0.0172(11) -0.0016(8) -0.0029(8)
C18 0.0497(12) 0.0657(15) 0.0311(11) -0.0066(10) 0.0133(9) -0.0305(11)
C19 0.0152(6) 0.0157(6) 0.0148(6) -0.0018(5) -0.0002(5) 0.0001(5)
C20 0.0226(7) 0.0154(7) 0.0226(8) 0.0008(6) -0.0046(5) -0.0009(5)
C21 0.0258(7) 0.0171(7) 0.0277(8) -0.0036(6) -0.0065(6) -0.0025(6)
C22 0.0248(7) 0.0223(7) 0.0207(8) -0.0054(6) -0.0051(6) -0.0024(6)
C23 0.0195(6) 0.0205(7) 0.0156(7) -0.0020(6) -0.0006(5) 0.0004(5)
C24 0.0178(6) 0.0156(6) 0.0163(7) -0.0022(5) -0.0007(5) -0.0016(5)
C25 0.0448(11) 0.0382(10) 0.0254(9) 0.0058(8) 0.0005(8) 0.0143(8)
C26 0.0331(9) 0.0496(12) 0.0259(9) 0.0082(8) 0.0028(7) -0.0049(8)
C27 0.0460(11) 0.0431(11) 0.0194(9) -0.0035(8) -0.0096(7) -0.0068(9)

loop_
_atom_type_symbol
_atom_type_description
_atom_type_scat_dispersion_real
_atom_type_scat_dispersion_imag
_atom_type_scat_source
C C 0.0033 0.0016 'International Tables Vol C Tables 4.2.6.8 and 6.1.1.4'
H H 0.0000 0.0000 'International Tables Vol C Tables 4.2.6.8 and 6.1.1.4'
N N 0.0061 0.0033 'International Tables Vol C Tables 4.2.6.8 and 6.1.1.4'
O O 0.0106 0.0060 'International Tables Vol C Tables 4.2.6.8 and 6.1.1.4'
Si Si 0.0817 0.0704 'International Tables Vol C Tables 4.2.6.8 and 6.1.1.4'
P P 0.1023 0.0942 'International Tables Vol C Tables 4.2.6.8 and 6.1.1.4'
S S 0.1246 0.1234 'International Tables Vol C Tables 4.2.6.8 and 6.1.1.4'
Mn Mn 0.3368 0.7283 'International Tables Vol C Tables 4.2.6.8 and 6.1.1.4'

loop_
_geom_angle_atom_site_label_1
_geom_angle_atom_site_label_2
_geom_angle_atom_site_label_3
_geom_angle
_geom_angle_site_symmetry_1
_geom_angle_site_symmetry_3
_geom_angle_publ_flag
N1 Mn S1 98.27(5) . . ?
N1 Mn S2 93.60(5) . . ?
S1 Mn S2 123.607(17) . . ?
N1 Mn S3 91.77(4) . . ?
S1 Mn S3 125.129(18) . . ?
S2 Mn S3 109.224(18) . . ?
N1 Mn P1 177.00(5) . . ?
S1 Mn P1 84.586(15) . . ?
S2 Mn P1 85.550(15) . . ?
S3 Mn P1 85.804(15) . . ?
C6 S1 Mn 111.45(5) . . ?
C15 S2 Mn 109.38(5) . . ?
C24 S3 Mn 109.61(5) . . ?
C19 P1 C10 108.61(6) . . ?
C19 P1 C1 111.35(7) . . ?
C10 P1 C1 108.16(7) . . ?
C19 P1 Mn 109.09(5) . . ?
C10 P1 Mn 109.11(5) . . ?
C1 P1 Mn 110.48(5) . . ?
C9 Si1 C7 111.70(8) . . ?
C9 Si1 C8 108.59(9) . . ?
C7 Si1 C8 108.13(8) . . ?
C9 Si1 C5 110.07(8) . . ?
C7 Si1 C5 109.41(7) . . ?
C8 Si1 C5 108.87(8) . . ?
C18 Si2 C16 109.94(11) . . ?
C18 Si2 C17 108.59(11) . . ?
C16 Si2 C17 108.41(9) . . ?
C18 Si2 C14 109.66(8) . . ?
C16 Si2 C14 111.33(8) . . ?
C17 Si2 C14 108.85(9) . . ?
C27 Si3 C25 106.60(10) . . ?
C27 Si3 C26 109.56(9) . . ?
C25 Si3 C26 109.02(10) . . ?
C27 Si3 C23 107.81(8) . . ?
C25 Si3 C23 114.47(8) . . ?
C26 Si3 C23 109.28(8) . . ?
O1 N1 Mn 176.95(13) . . ?
C2 C1 C6 119.75(13) . . ?
C2 C1 P1 125.81(11) . . ?
C6 C1 P1 114.44(10) . . ?
C3 C2 C1 119.70(15) . . ?
C2 C3 C4 119.91(15) . . ?
C3 C4 C5 122.50(15) . . ?
C4 C5 C6 116.37(14) . . ?
C4 C5 Si1 119.35(11) . . ?
C6 C5 Si1 124.27(11) . . ?
C1 C6 C5 121.77(13) . . ?
C1 C6 S1 119.00(10) . . ?
C5 C6 S1 119.22(11) . . ?
C11 C10 C15 120.46(13) . . ?
C11 C10 P1 124.60(11) . . ?
C15 C10 P1 114.94(11) . . ?
C12 C11 C10 119.54(15) . . ?
C11 C12 C13 119.69(16) . . ?
C12 C13 C14 122.82(14) . . ?
C13 C14 C15 116.61(14) . . ?
C13 C14 Si2 119.18(11) . . ?
C15 C14 Si2 124.22(12) . . ?
C10 C15 C14 120.79(14) . . ?
C10 C15 S2 120.07(11) . . ?
C14 C15 S2 119.15(11) . . ?
C20 C19 C24 120.39(13) . . ?
C20 C19 P1 124.09(11) . . ?
C24 C19 P1 115.45(10) . . ?
C21 C20 C19 119.55(14) . . ?
C20 C21 C22 119.58(14) . . ?
C21 C22 C23 123.17(14) . . ?
C22 C23 C24 116.17(13) . . ?
C22 C23 Si3 118.56(11) . . ?
C24 C23 Si3 125.09(11) . . ?
C19 C24 C23 121.10(13) . . ?
C19 C24 S3 119.87(11) . . ?
C23 C24 S3 119.03(11) . . ?

loop_
_geom_bond_atom_site_label_1
_geom_bond_atom_site_label_2
_geom_bond_distance
_geom_bond_site_symmetry_2
_geom_bond_publ_flag
Mn N1 1.6848(12) . ?
Mn S1 2.2025(4) . ?
Mn S2 2.2196(4) . ?
Mn S3 2.2257(4) . ?
Mn P1 2.2777(4) . ?
S1 C6 1.7815(14) . ?
S2 C15 1.7706(15) . ?
S3 C24 1.7706(14) . ?
P1 C19 1.8043(14) . ?
P1 C10 1.8064(14) . ?
P1 C1 1.8100(15) . ?
Si1 C9 1.8617(17) . ?
Si1 C7 1.8644(17) . ?
Si1 C8 1.8664(18) . ?
Si1 C5 1.9006(15) . ?
Si2 C18 1.860(2) . ?
Si2 C16 1.8628(19) . ?
Si2 C17 1.866(2) . ?
Si2 C14 1.8968(16) . ?
Si3 C27 1.8644(18) . ?
Si3 C25 1.8648(19) . ?
Si3 C26 1.8659(19) . ?
Si3 C23 1.9017(15) . ?
N1 O1 1.1643(16) . ?
C1 C2 1.393(2) . ?
C1 C6 1.4011(19) . ?
C2 C3 1.387(2) . ?
C3 C4 1.392(2) . ?
C4 C5 1.400(2) . ?
C5 C6 1.4110(19) . ?
C10 C11 1.395(2) . ?
C10 C15 1.403(2) . ?
C11 C12 1.384(2) . ?
C12 C13 1.391(2) . ?
C13 C14 1.399(2) . ?
C14 C15 1.416(2) . ?
C19 C20 1.3956(19) . ?
C19 C24 1.404(2) . ?
C20 C21 1.383(2) . ?
C21 C22 1.393(2) . ?
C22 C23 1.400(2) . ?
C23 C24 1.416(2) . ?
